data_4323045
loop_
_publ_author_name
'Ming-Liang Tong'
'Xiao-Ming Chen'
'Bao-Hui Ye'
'Seik Weng Ng'

_publ_contact_author
;
      Chen, Xiao-Ming
      Department of Chemistry
      Zhongshan University
      Guangzhou, 510275
      P. R. China
;
_publ_contact_author_email cedc03@zsu.edu.cn
_publ_contact_author_fax '86 20 4189173'
_publ_contact_author_phone '86-20-84186300 ext 2074'
_publ_section_title
;
 Helical Silver(I)-2,4'-Bipyridine Chains Organized into 2-D Networks by
 Metal-Counterion or Metal-Metal Bonding. Structures of
 [Ag(2,4'-bipyridine)]X (X = NO~3~ or ClO~4~)
;
_journal_name_full 'Inorganic Chemistry'
_journal_page_first 5278
_journal_page_last 5281
_journal_paper_doi 10.1021/ic971579d
_journal_volume 37
_journal_year 1998
_chemical_formula_moiety 'C10H8N2, Ag, NO3'
_chemical_formula_sum 'C10 H8 Ag N3 O3'
_chemical_formula_weight 326.06
_chemical_name_common '(2,4'-bipyridine)silver(I) nitrate'
_chemical_name_systematic '(2,4'-bipyridine)silver(I) nitrate'
_space_group_IT_number 61
_symmetry_cell_setting orthorhombic
_symmetry_space_group_name_Hall '-P 2ac 2ab'
_symmetry_space_group_name_H-M 'P b c a'
_atom_sites_solution_hydrogens geom
_atom_sites_solution_primary direct
_atom_sites_solution_secondary difmap
_audit_creation_method SHELXL
_cell_angle_alpha 90.00
_cell_angle_beta 90.00
_cell_angle_gamma 90.00
_cell_formula_units_Z 8
_cell_length_a 11.2884(7)
_cell_length_b 11.3981(10)
_cell_length_c 16.5299(13)
_cell_measurement_reflns_used 25
_cell_measurement_temperature 298(2)
_cell_measurement_theta_max 13
_cell_measurement_theta_min 12
_cell_volume 2126.8(3)
_computing_cell_refinement 'CELDIM (Enraf Nonius Delft, 1988)'
_computing_data_collection 'CAD-4/PC (Kretschmar, 1994)'
_computing_data_reduction 'Xtal 3.0 (Hall & Stewart, 1990)'
_computing_molecular_graphics 'Ortep3 for Windows (Farrugia, 1997)'
_computing_publication_material 'SHELXL-93 (Sheldrick, 1993)'
_computing_structure_refinement 'SHELXL-93 (Sheldrick, 1993)'
_computing_structure_solution 'SHELXS-86 (Sheldrick, 1990)'
_diffrn_ambient_temperature 298(2)
_diffrn_measurement_device 'Enraf-Nonius CAD-4'
_diffrn_measurement_method w-scan
_diffrn_radiation_monochromator graphite
_diffrn_radiation_source 'fine-focus sealed tube'
_diffrn_radiation_type MoK\a
_diffrn_radiation_wavelength 0.71073
_diffrn_reflns_av_R_equivalents 0.0143
_diffrn_reflns_av_sigmaI/netI 0.0326
_diffrn_reflns_limit_h_max 15
_diffrn_reflns_limit_h_min 0
_diffrn_reflns_limit_k_max 16
_diffrn_reflns_limit_k_min 0
_diffrn_reflns_limit_l_max 23
_diffrn_reflns_limit_l_min -15
_diffrn_reflns_number 4080
_diffrn_reflns_theta_max 29.97
_diffrn_reflns_theta_min 2.46
_diffrn_standards_decay_% None
_diffrn_standards_interval_time 60
_diffrn_standards_number 3
_exptl_absorpt_coefficient_mu 1.894
_exptl_absorpt_correction_T_max 0.469
_exptl_absorpt_correction_T_min 0.367
_exptl_absorpt_correction_type '\y-scan (North, Phillips & Mathews, 1968)'
_exptl_crystal_colour Colorless
_exptl_crystal_density_diffrn 2.037
_exptl_crystal_description Plate
_exptl_crystal_F_000 1280
_exptl_crystal_size_max 0.40
_exptl_crystal_size_mid 0.40
_exptl_crystal_size_min 0.10
_refine_diff_density_max 0.358
_refine_diff_density_min -0.363
_refine_diff_density_rms 0.078
_refine_ls_extinction_method none
_refine_ls_goodness_of_fit_all 1.035
_refine_ls_goodness_of_fit_obs 1.102
_refine_ls_hydrogen_treatment located
_refine_ls_matrix_type full
_refine_ls_number_parameters 186
_refine_ls_number_reflns 3091
_refine_ls_number_restraints 0
_refine_ls_restrained_S_all 1.035
_refine_ls_restrained_S_obs 1.102
_refine_ls_R_factor_all 0.0612
_refine_ls_R_factor_obs 0.0327
_refine_ls_shift/esd_max 0.001
_refine_ls_shift/esd_mean 0.000
_refine_ls_structure_factor_coef Fsqd
_refine_ls_weighting_details 'w=1/[\s^2^(Fo^2^)+(0.0192P)^2^+1.0870P] where P=(Fo^2^+2Fc^2^)/3'
_refine_ls_weighting_scheme calc
_refine_ls_wR_factor_all 0.0625
_refine_ls_wR_factor_obs 0.0547
_reflns_number_observed 2147
_reflns_number_total 3091
_reflns_observed_criterion >2sigma(I)
_cod_data_source_file ic971579d_2.cif
_cod_data_source_block complex1
_cod_depositor_comments
;
The following automatic conversions were performed:

'_refine_ls_weighting_scheme' value 'calc
w=1/[\s^2^(Fo^2^)+(0.0192P)^2^+1.0870P] where P=(Fo^2^+2Fc^2^)/3' was
changed to 'calc'. New tag '_refine_ls_weighting_details' was
created. The value of the new tag was set to
'w=1/[\s^2^(Fo^2^)+(0.0192P)^2^+1.0870P] where P=(Fo^2^+2Fc^2^)/3'.

Automatic conversion script
Id: cif_fix_values 3143 2015-03-26 13:38:13Z robertas 
;
_cod_database_code 4323045

loop_
_symmetry_equiv_pos_as_xyz
'x, y, z'
'-x+1/2, -y, z+1/2'
'-x, y+1/2, -z+1/2'
'x+1/2, -y+1/2, -z'
'-x, -y, -z'
'x-1/2, y, -z-1/2'
'x, -y-1/2, z-1/2'
'-x-1/2, y-1/2, z'

loop_
_atom_site_aniso_label
_atom_site_aniso_U_11
_atom_site_aniso_U_22
_atom_site_aniso_U_33
_atom_site_aniso_U_23
_atom_site_aniso_U_13
_atom_site_aniso_U_12
Ag1 0.03719(12) 0.04737(13) 0.04915(13) 0.01291(10) 0.00028(11) 0.01082(10)
O1 0.0496(11) 0.0524(12) 0.0467(11) -0.0121(10) -0.0007(10) -0.0076(11)
O2 0.063(2) 0.080(2) 0.0671(15) -0.0404(14) -0.0076(13) 0.0060(14)
O3 0.0327(12) 0.105(2) 0.094(2) -0.004(2) 0.0085(13) 0.0091(13)
N1 0.0335(11) 0.0323(11) 0.0350(11) 0.0047(9) -0.0015(9) -0.0024(10)
N2 0.0338(11) 0.0404(12) 0.0356(11) 0.0027(10) 0.0001(10) -0.0091(11)
N3 0.0358(12) 0.0409(13) 0.0390(12) 0.0048(11) -0.0030(11) 0.0062(11)
C1 0.042(2) 0.039(2) 0.047(2) 0.0102(13) -0.0035(14) -0.0103(14)
C2 0.066(2) 0.035(2) 0.044(2) 0.0098(14) -0.002(2) -0.010(2)
C3 0.064(2) 0.033(2) 0.040(2) 0.0086(13) -0.005(2) 0.0100(15)
C4 0.0396(14) 0.0387(14) 0.0383(14) 0.0016(12) -0.0016(13) 0.0084(15)
C5 0.0325(13) 0.0267(12) 0.0267(12) -0.0013(10) -0.0011(10) 0.0014(11)
C6 0.0364(15) 0.0432(15) 0.0305(13) 0.0061(12) -0.0020(12) -0.0028(13)
C7 0.0281(12) 0.0378(14) 0.0310(12) 0.0015(12) -0.0033(10) -0.0036(12)
C8 0.0263(11) 0.0279(11) 0.0304(12) -0.0015(9) 0.0008(11) 0.0030(10)
C9 0.0313(13) 0.041(2) 0.0315(13) -0.0004(12) -0.0030(11) -0.0004(12)
C10 0.0307(12) 0.0426(15) 0.0391(14) -0.0039(13) -0.0023(13) -0.0076(12)

loop_
_atom_site_label
_atom_site_type_symbol
_atom_site_fract_x
_atom_site_fract_y
_atom_site_fract_z
_atom_site_U_iso_or_equiv
_atom_site_thermal_displace_type
_atom_site_occupancy
_atom_site_calc_flag
_atom_site_refinement_flags
_atom_site_disorder_group
Ag1 Ag 0.09925(2) 0.10556(2) 0.068201(13) 0.04457(8) Uani 1 d . .
O1 O -0.0626(2) 0.1084(2) 0.18513(12) 0.0496(5) Uani 1 d . .
O2 O -0.1086(2) -0.0217(2) 0.09752(15) 0.0701(7) Uani 1 d . .
O3 O -0.2434(2) 0.0548(3) 0.1718(2) 0.0773(8) Uani 1 d . .
N1 N 0.2168(2) -0.0255(2) 0.12385(13) 0.0336(5) Uani 1 d . .
N2 N 0.5135(2) 0.2498(2) -0.00328(14) 0.0366(5) Uani 1 d . .
N3 N -0.1403(2) 0.0476(2) 0.15137(14) 0.0386(5) Uani 1 d . .
C1 C 0.1609(3) -0.1119(3) 0.1638(2) 0.0425(7) Uani 1 d . .
C2 C 0.2189(3) -0.1961(3) 0.2077(2) 0.0484(8) Uani 1 d . .
C3 C 0.3395(3) -0.1914(3) 0.2121(2) 0.0455(7) Uani 1 d . .
C4 C 0.3990(3) -0.1030(3) 0.1728(2) 0.0389(6) Uani 1 d . .
C5 C 0.3356(2) -0.0217(2) 0.12767(14) 0.0286(5) Uani 1 d . .
C6 C 0.4147(2) 0.2002(2) -0.0317(2) 0.0367(6) Uani 1 d . .
C7 C 0.3556(2) 0.1115(2) 0.00727(15) 0.0323(5) Uani 1 d . .
C8 C 0.3972(2) 0.0717(2) 0.08169(14) 0.0282(5) Uani 1 d . .
C9 C 0.5013(2) 0.1211(2) 0.1102(2) 0.0345(6) Uani 1 d . .
C10 C 0.5558(2) 0.2088(2) 0.0665(2) 0.0375(6) Uani 1 d . .
H1 H 0.0811(27) -0.1103(27) 0.1626(19) 0.052(10) Uiso 1 d . .
H2 H 0.1759(27) -0.2548(30) 0.2312(18) 0.058(9) Uiso 1 d . .
H3 H 0.3807(25) -0.2459(29) 0.2372(18) 0.049(9) Uiso 1 d . .
H4 H 0.4840(26) -0.0963(23) 0.1761(16) 0.036(7) Uiso 1 d . .
H6 H 0.3870(22) 0.2311(24) -0.0821(16) 0.037(7) Uiso 1 d . .
H7 H 0.2920(23) 0.0774(21) -0.0184(15) 0.029(7) Uiso 1 d . .
H9 H 0.5358(25) 0.0981(23) 0.1589(17) 0.040(8) Uiso 1 d . .
H10 H 0.6255(24) 0.2440(26) 0.0870(17) 0.041(8) Uiso 1 d . .

loop_
_atom_type_symbol
_atom_type_description
_atom_type_scat_dispersion_real
_atom_type_scat_dispersion_imag
_atom_type_scat_source
C C 0.0033 0.0016 'International Tables Vol C Tables 4.2.6.8 and 6.1.1.4'
H H 0.0000 0.0000 'International Tables Vol C Tables 4.2.6.8 and 6.1.1.4'
N N 0.0061 0.0033 'International Tables Vol C Tables 4.2.6.8 and 6.1.1.4'
O O 0.0106 0.0060 'International Tables Vol C Tables 4.2.6.8 and 6.1.1.4'
Ag Ag -0.8971 1.1015 'International Tables Vol C Tables 4.2.6.8 and 6.1.1.4'

loop_
_geom_angle_atom_site_label_1
_geom_angle_atom_site_label_2
_geom_angle_atom_site_label_3
_geom_angle
_geom_angle_site_symmetry_1
_geom_angle_site_symmetry_3
_geom_angle_publ_flag
N2 Ag1 N1 169.03(8) 4_455 . ?
N2 Ag1 O1 92.49(8) 4_455 . ?
N1 Ag1 O1 96.81(7) . . ?
N2 Ag1 O2 95.99(8) 4_455 . ?
N1 Ag1 O2 94.66(8) . . ?
O1 Ag1 O2 45.99(6) . . ?
N2 Ag1 O2 78.56(8) 4_455 5 ?
N1 Ag1 O2 98.58(7) . 5 ?
O1 Ag1 O2 135.62(6) . 5 ?
O2 Ag1 O2 91.33(7) . 5 ?
N2 Ag1 Ag1 85.92(6) 4_455 5 ?
N1 Ag1 Ag1 99.54(6) . 5 ?
O1 Ag1 Ag1 91.85(4) . 5 ?
O2 Ag1 Ag1 46.72(5) . 5 ?
O2 Ag1 Ag1 44.61(5) 5 5 ?
N2 Ag1 Ag1 80.95(6) 4_455 4 ?
N1 Ag1 Ag1 88.13(5) . 4 ?
O1 Ag1 Ag1 142.38(4) . 4 ?
O2 Ag1 Ag1 170.82(5) . 4 ?
O2 Ag1 Ag1 79.59(5) 5 4 ?
Ag1 Ag1 Ag1 124.190(10) 5 4 ?
N3 O1 Ag1 98.7(2) . . ?
N3 O2 Ag1 92.0(2) . . ?
C1 N1 C5 118.0(2) . . ?
C1 N1 Ag1 114.9(2) . . ?
C5 N1 Ag1 126.9(2) . . ?
C10 N2 C6 117.0(2) . . ?
C10 N2 Ag1 121.9(2) . 4 ?
C6 N2 Ag1 121.0(2) . 4 ?
O3 N3 O2 121.2(3) . . ?
O3 N3 O1 120.7(3) . . ?
O2 N3 O1 118.1(2) . . ?
N1 C1 C2 123.4(3) . . ?
C3 C2 C1 118.5(3) . . ?
C2 C3 C4 119.4(3) . . ?
C3 C4 C5 119.5(3) . . ?
N1 C5 C4 121.2(2) . . ?
N1 C5 C8 117.9(2) . . ?
C4 C5 C8 120.9(2) . . ?
N2 C6 C7 123.6(3) . . ?
C6 C7 C8 119.4(2) . . ?
C9 C8 C7 117.0(2) . . ?
C9 C8 C5 121.0(2) . . ?
C7 C8 C5 122.0(2) . . ?
C10 C9 C8 119.7(2) . . ?
N2 C10 C9 123.2(2) . . ?

loop_
_geom_bond_atom_site_label_1
_geom_bond_atom_site_label_2
_geom_bond_distance
_geom_bond_site_symmetry_2
_geom_bond_publ_flag
Ag1 N2 2.192(2) 4_455 ?
Ag1 N1 2.199(2) . ?
Ag1 O1 2.660(2) . ?
Ag1 O2 2.801(3) . ?
Ag1 O2 2.903(2) 5 ?
Ag1 Ag1 3.9868(5) 5 ?
Ag1 Ag1 6.9125(4) 4 ?
O1 N3 1.249(3) . ?
O2 N3 1.243(3) . ?
O3 N3 1.215(3) . ?
N1 C1 1.343(3) . ?
N1 C5 1.343(3) . ?
N2 C10 1.333(4) . ?
N2 C6 1.336(3) . ?
N2 Ag1 2.192(2) 4 ?
C1 C2 1.370(4) . ?
C2 C3 1.364(5) . ?
C3 C4 1.374(4) . ?
C4 C5 1.388(4) . ?
C5 C8 1.481(3) . ?
C6 C7 1.372(4) . ?
C7 C8 1.393(3) . ?
C8 C9 1.386(3) . ?
C9 C10 1.378(4) . ?
